data_2101275
loop_
_publ_author_name
'Ogawa, K.'
'Harada, J.'
'Tomoda, S.'

_publ_section_title
;
 Unusually short ethylene bond and large amplitude torsional motion of
 (<i>E</i>)-stilbenes in crystals. X-ray crystallographic study of
 `stiff' stilbenes
;
_journal_issue 2
_journal_name_full 'Acta Crystallographica Section B'
_journal_page_first 240
_journal_page_last 248
_journal_paper_doi 10.1107/S010876819400950X
_journal_volume 51
_journal_year 1995
_chemical_formula_moiety 'C20 H20'
_chemical_formula_sum 'C20 H20'
_chemical_formula_weight 260.38
_chemical_melting_point 425.0
_chemical_name_systematic '      (E)-7,7'-dimethyl-1,1'-biindanylidene'
_space_group_IT_number 2
_symmetry_cell_setting triclinic
_symmetry_space_group_name_Hall '-P 1'
_symmetry_space_group_name_H-M 'P -1'
_cell_angle_alpha 97.750(10)
_cell_angle_beta 98.94(2)
_cell_angle_gamma 90.53(2)
_cell_formula_units_Z 4
_cell_length_a 13.302(3)
_cell_length_b 14.763(2)
_cell_length_c 7.7570(10)
_cell_measurement_reflns_used 25
_cell_measurement_temperature 296
_cell_measurement_theta_max 78.7
_cell_measurement_theta_min 53.1
_cell_volume 1490.3(4)
_computing_cell_refinement MSC/AFC
_computing_data_collection
;
Rigaku AFC6A, MSC/AFC Diffractometer Control Software
;
_computing_data_reduction xtal_DIFDAT_ADDREF_SORTRF
_computing_molecular_graphics xtal_ORTEP
_computing_publication_material xtal_BONDLA_CIFIO
_computing_structure_refinement xtal_CRYLSQ
_computing_structure_solution 'SHELXS86 (Sheldrick)'
_diffrn_ambient_temperature 296
_diffrn_measurement_device 'Rigaku AFC6A'
_diffrn_measurement_method \q/2\q
_diffrn_radiation_monochromator graphite
_diffrn_radiation_source xray_tube
_diffrn_radiation_type 'Copper K\a'
_diffrn_radiation_wavelength 1.54184
_diffrn_reflns_av_R_equivalents .005
_diffrn_reflns_av_sigmaI/netI .014
_diffrn_reflns_limit_h_max 14
_diffrn_reflns_limit_h_min -13
_diffrn_reflns_limit_k_max 16
_diffrn_reflns_limit_k_min -16
_diffrn_reflns_limit_l_max 8
_diffrn_reflns_limit_l_min -8
_diffrn_reflns_number 4751
_diffrn_reflns_reduction_process perpendicular_monochr_Lp
_diffrn_reflns_theta_max 60.
_diffrn_reflns_theta_min 3.02
_diffrn_standards_decay_% 0
_diffrn_standards_interval_count 150
_diffrn_standards_number 3
_exptl_absorpt_coefficient_mu 0.46
_exptl_absorpt_correction_type none
_exptl_absorpt_process_details 'Absorption correction not applied'
_exptl_crystal_colour colorless
_exptl_crystal_density_diffrn 1.16
_exptl_crystal_description rectangular
_exptl_crystal_F_000 560
_exptl_crystal_size_max 0.25
_exptl_crystal_size_mid 0.20
_exptl_crystal_size_min 0.20
_refine_diff_density_max .189
_refine_diff_density_min -.287
_refine_ls_abs_structure_details none
_refine_ls_abs_structure_Flack 0
_refine_ls_extinction_coef .00000
_refine_ls_extinction_method none
_refine_ls_goodness_of_fit_all 1.574
_refine_ls_goodness_of_fit_obs 1.769
_refine_ls_hydrogen_treatment 'no restraint'
_refine_ls_matrix_type full
_refine_ls_number_constraints 0
_refine_ls_number_parameters 521
_refine_ls_number_reflns 3398
_refine_ls_number_restraints 0
_refine_ls_R_factor_all .065
_refine_ls_R_factor_obs .043
_refine_ls_shift/esd_max .771
_refine_ls_shift/esd_mean .046
_refine_ls_structure_factor_coef F
_refine_ls_weighting_details 'w = 1/(\s^2^(F)+0.0002F^2^)'
_refine_ls_weighting_scheme calc
_refine_ls_wR_factor_all .05
_refine_ls_wR_factor_obs .048
_reflns_number_observed 3398
_reflns_number_total 4426
_reflns_observed_criterion refl_observed_if_Inet_>2.000_sigma(Inet)
_cod_data_source_file as0668.cif
_cod_data_source_block 7inrt
_cod_depositor_comments
;
The following automatic conversions were performed:

'_refine_ls_weighting_scheme' value '1/(\s^2^(F)+0.0002F^2^)' was
changed to 'calc'. New tag '_refine_ls_weighting_details' was
created. The value of the new tag was set to 'w =
1/(\s^2^(F)+0.0002F^2^)'.

Automatic conversion script
Id: cif_fix_values 3143 2015-03-26 13:38:13Z robertas 
;
_cod_original_cell_volume 1490.5(5)
_cod_original_sg_symbol_Hall -P_1
_cod_database_code 2101275

loop_
_symmetry_equiv_pos_as_xyz
+x,+y,+z
-x,-y,-z

loop_
_atom_site_aniso_label
_atom_site_aniso_U_11
_atom_site_aniso_U_22
_atom_site_aniso_U_33
_atom_site_aniso_U_12
_atom_site_aniso_U_13
_atom_site_aniso_U_23
C101 .0350(10) .0360(10) .0380(10) .0041(9) .0056(9) .0022(9)
C102 .0490(10) .0450(10) .0430(10) .0120(10) .0170(10) .0080(10)
C103 .065(2) .059(2) .0420(10) .0140(10) .0180(10) .0050(10)
C104 .0500(10) .071(2) .0430(10) -.0040(10) .0010(10) .0190(10)
C105 .055(2) .063(2) .059(2) -.0030(10) -.0050(10) .0290(10)
C106 .0540(10) .0450(10) .065(2) .0050(10) -.0030(10) .0160(10)
C107 .0430(10) .0400(10) .0510(10) .0040(10) .0020(10) .0060(10)
C108 .0330(10) .0420(10) .0410(10) .0019(9) .0027(9) .0071(9)
C109 .0390(10) .0520(10) .0380(10) .0020(10) .0032(9) .0090(10)
C110 .087(2) .045(2) .062(2) .015(2) .018(2) .0000(10)
C111 .0350(10) .0390(10) .0390(10) .0047(9) .0081(9) .0040(9)
C112 .0370(10) .060(2) .0520(10) .0130(10) .0130(10) .0110(10)
C113 .0390(10) .076(2) .057(2) -.0010(10) .0120(10) .0120(10)
C114 .063(2) .064(2) .056(2) -.0140(10) .0180(10) .0140(10)
C115 .082(2) .051(2) .055(2) -.0050(10) .0190(10) .0160(10)
C116 .062(2) .0470(10) .0460(10) .0120(10) .0130(10) .0120(10)
C117 .0460(10) .0390(10) .0380(10) .0060(10) .0130(10) .0033(9)
C118 .0400(10) .0370(10) .0350(10) .0023(9) .0108(9) .0026(9)
C119 .0440(10) .0540(10) .0410(10) -.0040(10) .0130(10) .0060(10)
C120 .0410(10) .056(2) .052(2) .0060(10) .0080(10) .0120(10)
C201 .0380(10) .0370(10) .0450(10) .0059(9) .0092(9) .0040(10)
C202 .0440(10) .055(2) .059(2) .0070(10) .0160(10) .0150(10)
C203 .065(2) .064(2) .060(2) .0100(10) .0270(10) .0140(10)
C204 .086(2) .060(2) .0440(10) .0000(10) .0060(10) .0090(10)
C205 .078(2) .078(2) .052(2) .002(2) -.012(2) .0150(10)
C206 .052(2) .067(2) .065(2) .0040(10) -.0070(10) .0110(10)
C207 .0450(10) .0420(10) .0500(10) .0020(10) .0000(10) .0050(10)
C208 .0450(10) .0360(10) .0420(10) .0018(9) .0040(10) .0048(9)
C209 .062(2) .0410(10) .0450(10) .0040(10) .0100(10) .0050(10)
C210 .0430(10) .064(2) .062(2) .0100(10) .0100(10) .0060(10)
C211 .0350(10) .0370(10) .0410(10) .0028(9) .0067(9) .0010(10)
C212 .0400(10) .0460(10) .0480(10) -.0030(10) .0060(10) .0050(10)
C213 .0560(10) .0400(10) .0520(10) -.0070(10) .0100(10) .0060(10)
C214 .062(2) .0410(10) .0550(10) .0100(10) .0150(10) .0140(10)
C215 .053(2) .057(2) .0560(10) .0160(10) .0070(10) .0160(10)
C216 .0380(10) .056(2) .0510(10) .0070(10) .0050(10) .0070(10)
C217 .0360(10) .0410(10) .0480(10) .0051(9) .0090(10) .0060(10)
C218 .0360(10) .0370(10) .0410(10) .0068(9) .0113(9) .0051(9)
C219 .0450(10) .0380(10) .0410(10) .0050(10) .0130(10) .0040(10)
C220 .050(2) .0430(10) .072(2) -.0030(10) -.0010(10) .0080(10)

loop_
_atom_site_label
_atom_site_fract_x
_atom_site_fract_y
_atom_site_fract_z
_atom_site_U_iso_or_equiv
_atom_site_thermal_displace_type
C101 .31430(10) .70040(10) -.0852(3) .0370(10) Uani
C102 .3941(2) .6459(2) -.1717(3) .0450(10) Uani
C103 .3676(2) .6614(2) -.3657(3) .0540(10) Uani
C104 .3116(2) .8141(2) -.4762(3) .0540(10) Uani
C105 .2742(2) .8997(2) -.4317(4) .0590(10) Uani
C106 .2505(2) .9254(2) -.2649(3) .0550(10) Uani
C107 .2595(2) .86610(10) -.1378(3) .0450(10) Uani
C108 .29310(10) .77820(10) -.1869(3) .0390(10) Uani
C109 .3224(2) .7543(2) -.3528(3) .0430(10) Uani
C110 .2416(3) .9007(2) .0458(4) .065(2) Uani
C111 .26080(10) .67100(10) .0310(3) .0380(10) Uani
C112 .1543(2) .6999(2) .0577(3) .0490(10) Uani
C113 .0996(2) .6079(2) .0612(4) .0570(10) Uani
C114 .1771(2) .4689(2) .2019(3) .0600(10) Uani
C115 .2663(2) .4274(2) .2634(3) .0610(10) Uani
C116 .3599(2) .4678(2) .2601(3) .0510(10) Uani
C117 .3689(2) .54970(10) .1900(3) .0400(10) Uani
C118 .2787(2) .58810(10) .1188(3) .0370(10) Uani
C119 .1841(2) .5497(2) .1330(3) .0460(10) Uani
C120 .4721(2) .5952(2) .2071(3) .0490(10) Uani
C201 -.20040(10) .81810(10) .0570(3) .0400(10) Uani
C202 -.1036(2) .8472(2) -.0048(3) .0510(10) Uani
C203 -.1326(2) .8328(2) -.2066(3) .061(2) Uani
C204 -.3063(2) .8670(2) -.3838(3) .064(2) Uani
C205 -.4080(2) .8832(2) -.3764(4) .071(2) Uani
C206 -.4468(2) .8809(2) -.2218(4) .0630(10) Uani
C207 -.3867(2) .86050(10) -.0682(3) .0460(10) Uani
C208 -.2849(2) .84010(10) -.0780(3) .0410(10) Uani
C209 -.2453(2) .84710(10) -.2341(3) .0490(10) Uani
C210 -.4319(2) .8684(2) .0986(4) .0560(10) Uani
C211 -.20430(10) .76510(10) .1842(3) .0380(10) Uani
C212 -.2933(2) .7033(2) .1989(3) .0450(10) Uani
C213 -.2418(2) .6154(2) .2503(3) .0490(10) Uani
C214 -.0670(2) .6040(2) .4477(3) .0520(10) Uani
C215 .0235(2) .6495(2) .5260(3) .0550(10) Uani
C216 .0415(2) .7387(2) .5017(3) .0480(10) Uani
C217 -.0277(2) .78520(10) .3940(3) .0410(10) Uani
C218 -.11670(10) .73740(10) .3074(3) .0370(10) Uani
C219 -.1376(2) .64850(10) .3407(3) .0410(10) Uani
C220 -.0087(2) .8854(2) .3927(4) .0560(10) Uani
H1021 .3900(10) .5780(10) -.153(3) .046(6) Uiso
H1022 .466(2) .6730(10) -.122(3) .057(7) Uiso
H1031 .316(2) .616(2) -.432(3) .070(8) Uiso
H1032 .431(2) .657(2) -.430(3) .072(8) Uiso
H104 .333(2) .795(2) -.596(3) .070(7) Uiso
H105 .270(2) .946(2) -.515(3) .079(8) Uiso
H106 .230(2) .990(2) -.231(3) .066(7) Uiso
H1101 .168(2) .897(2) .060(4) .100(10) Uiso
H1102 .267(2) .966(2) .077(4) .110(10) Uiso
H1103 .278(2) .867(2) .137(4) .120(10) Uiso
H1121 .120(2) .7350(10) -.039(3) .052(6) Uiso
H1122 .155(2) .737(2) .175(3) .073(8) Uiso
H1131 .070(2) .5810(10) -.061(3) .054(6) Uiso
H1132 .045(2) .614(2) .134(3) .076(8) Uiso
H114 .108(2) .442(2) .212(3) .073(8) Uiso
H115 .264(2) .370(2) .320(3) .078(8) Uiso
H116 .427(2) .443(2) .316(3) .061(7) Uiso
H1201 .508(2) .575(2) .102(3) .069(7) Uiso
H1202 .517(2) .583(2) .316(3) .072(8) Uiso
H1203 .466(2) .663(2) .212(3) .071(8) Uiso
H2021 -.043(2) .811(2) .040(3) .060(7) Uiso
H2022 -.084(2) .914(2) .039(3) .070(8) Uiso
H2031 -.119(2) .767(2) -.254(3) .075(8) Uiso
H2032 -.092(2) .879(2) -.259(3) .083(8) Uiso
H204 -.280(2) .871(2) -.497(4) .094(9) Uiso
H205 -.453(2) .900(2) -.482(3) .082(8) Uiso
H206 -.517(2) .897(2) -.214(3) .076(8) Uiso
H2101 -.466(2) .810(2) .112(4) .120(10) Uiso
H2102 -.484(3) .915(2) .105(4) .120(10) Uiso
H2103 -.381(2) .882(2) .208(4) .078(8) Uiso
H2121 -.343(2) .6920(10) .087(3) .056(6) Uiso
H2122 -.333(2) .7300(10) .294(3) .056(7) Uiso
H2131 -.239(2) .573(2) .148(3) .066(7) Uiso
H2132 -.281(2) .5850(10) .332(3) .056(6) Uiso
H214 -.084(2) .541(2) .468(3) .063(7) Uiso
H215 .077(2) .617(2) .610(3) .069(7) Uiso
H216 .104(2) .773(2) .564(3) .063(7) Uiso
H2201 .037(2) .898(2) .307(4) .088(9) Uiso
H2202 .027(2) .915(2) .515(4) .080(8) Uiso
H2203 -.073(2) .918(2) .359(3) .080(8) Uiso

loop_
_atom_type_symbol
_atom_type_scat_dispersion_real
_atom_type_scat_dispersion_imag
_atom_type_scat_source
C .017 .009 'IntTabIV Tables 2.2B and 2.3.1'
H 0 0 'IntTabIV Tables 2.2B and 2.3.1'

loop_
_geom_angle_atom_site_label_1
_geom_angle_atom_site_label_2
_geom_angle_atom_site_label_3
_geom_angle
C102 C101 C108 105.1(2)
C102 C101 C111 125.1(2)
C108 C101 C111 128.4(2)
C101 C102 C103 102.7(2)
C101 C102 H1021 111.0(10)
C101 C102 H1022 111.0(10)
C103 C102 H1021 114.0(10)
C103 C102 H1022 109.0(10)
H1021 C102 H1022 110(2)
C102 C103 C109 103.0(2)
C102 C103 H1031 111(2)
C102 C103 H1032 112.0(10)
C109 C103 H1031 109(2)
C109 C103 H1032 113.0(10)
H1031 C103 H1032 108(2)
C105 C104 C109 118.8(2)
C105 C104 H104 121.0(10)
C109 C104 H104 120.0(10)
C104 C105 C106 120.4(3)
C104 C105 H105 121.0(10)
C106 C105 H105 118.0(10)
C105 C106 C107 122.2(2)
C105 C106 H106 119.0(10)
C107 C106 H106 118.0(10)
C106 C107 C108 116.9(2)
C106 C107 C110 119.6(2)
C108 C107 C110 123.3(2)
C101 C108 C107 131.1(2)
C101 C108 C109 108.2(2)
C107 C108 C109 120.5(2)
C103 C109 C104 128.4(2)
C103 C109 C108 110.5(2)
C104 C109 C108 121.0(2)
C107 C110 H1101 113(2)
C107 C110 H1102 109(2)
C107 C110 H1103 114(2)
H1101 C110 H1102 109(3)
H1101 C110 H1103 105(3)
H1102 C110 H1103 106(3)
C101 C111 C112 125.6(2)
C101 C111 C118 127.0(2)
C112 C111 C118 105.3(2)
C111 C112 C113 102.6(2)
C111 C112 H1121 113.0(10)
C111 C112 H1122 112.0(10)
C113 C112 H1121 113.0(10)
C113 C112 H1122 107(2)
H1121 C112 H1122 109(2)
C112 C113 C119 103.4(2)
C112 C113 H1131 110.0(10)
C112 C113 H1132 113.0(10)
C119 C113 H1131 109.0(10)
C119 C113 H1132 112(2)
H1131 C113 H1132 109(2)
C115 C114 C119 118.7(3)
C115 C114 H114 121.0(10)
C119 C114 H114 120.0(10)
C114 C115 C116 120.4(3)
C114 C115 H115 121.0(10)
C116 C115 H115 118.0(10)
C115 C116 C117 121.9(2)
C115 C116 H116 123.0(10)
C117 C116 H116 115.0(10)
C116 C117 C118 117.1(2)
C116 C117 C120 119.3(2)
C118 C117 C120 123.4(2)
C111 C118 C117 131.2(2)
C111 C118 C119 108.4(2)
C117 C118 C119 120.4(2)
C113 C119 C114 128.7(2)
C113 C119 C118 110.1(2)
C114 C119 C118 121.2(2)
C117 C120 H1201 113.0(10)
C117 C120 H1202 111(2)
C117 C120 H1203 111.0(10)
H1201 C120 H1202 109(2)
H1201 C120 H1203 105(2)
H1202 C120 H1203 108(2)
C202 C201 C208 105.4(2)
C202 C201 C211 125.1(2)
C208 C201 C211 128.0(2)
C201 C202 C203 103.1(2)
C201 C202 H2021 112.0(10)
C201 C202 H2022 112.0(10)
C203 C202 H2021 114.0(10)
C203 C202 H2022 110.0(10)
H2021 C202 H2022 106(2)
C202 C203 C209 103.2(2)
C202 C203 H2031 109.0(10)
C202 C203 H2032 109.0(10)
C209 C203 H2031 109.0(10)
C209 C203 H2032 114.0(10)
H2031 C203 H2032 112(2)
C205 C204 C209 118.3(3)
C205 C204 H204 119(2)
C209 C204 H204 123(2)
C204 C205 C206 120.8(3)
C204 C205 H205 120(2)
C206 C205 H205 119(2)
C205 C206 C207 122.1(3)
C205 C206 H206 121(2)
C207 C206 H206 117(2)
C206 C207 C208 117.1(2)
C206 C207 C210 118.7(2)
C208 C207 C210 124.0(2)
C201 C208 C207 131.6(2)
C201 C208 C209 108.2(2)
C207 C208 C209 120.0(2)
C203 C209 C204 128.1(2)
C203 C209 C208 110.3(2)
C204 C209 C208 121.6(2)
C207 C210 H2101 112(2)
C207 C210 H2102 114(2)
C207 C210 H2103 114(2)
H2101 C210 H2102 105(3)
H2101 C210 H2103 104(2)
H2102 C210 H2103 107(2)
C201 C211 C212 125.8(2)
C201 C211 C218 126.7(2)
C212 C211 C218 105.8(2)
C211 C212 C213 103.4(2)
C211 C212 H2121 112.0(10)
C211 C212 H2122 112.0(10)
C213 C212 H2121 113.0(10)
C213 C212 H2122 109.0(10)
H2121 C212 H2122 107(2)
C212 C213 C219 103.6(2)
C212 C213 H2131 110(2)
C212 C213 H2132 111.0(10)
C219 C213 H2131 112.0(10)
C219 C213 H2132 112.0(10)
H2131 C213 H2132 109(2)
C215 C214 C219 119.0(2)
C215 C214 H214 122.0(10)
C219 C214 H214 119.0(10)
C214 C215 C216 120.3(2)
C214 C215 H215 120.0(10)
C216 C215 H215 120.0(10)
C215 C216 C217 122.1(2)
C215 C216 H216 121.0(10)
C217 C216 H216 117.0(10)
C216 C217 C218 117.5(2)
C216 C217 C220 118.6(2)
C218 C217 C220 123.6(2)
C211 C218 C217 131.5(2)
C211 C218 C219 108.2(2)
C217 C218 C219 120.3(2)
C213 C219 C214 128.5(2)
C213 C219 C218 110.8(2)
C214 C219 C218 120.7(2)
C217 C220 H2201 113(2)
C217 C220 H2202 110(2)
C217 C220 H2203 112(2)
H2201 C220 H2202 106(2)
H2201 C220 H2203 106(2)
H2202 C220 H2203 110(2)

loop_
_geom_bond_atom_site_label_1
_geom_bond_atom_site_label_2
_geom_bond_distance
C101 C102 1.522(3)
C101 C108 1.483(3)
C101 C111 1.343(3)
C102 C103 1.540(3)
C102 H1021 1.04(2)
C102 H1022 1.03(2)
C103 C109 1.500(3)
C103 H1031 .99(2)
C103 H1032 1.04(3)
C104 C105 1.382(4)
C104 C109 1.381(4)
C104 H104 1.02(3)
C105 C106 1.384(4)
C105 H105 1.01(3)
C106 C107 1.397(4)
C106 H106 1.00(2)
C107 C108 1.400(3)
C107 C110 1.502(4)
C108 C109 1.403(3)
C110 H1101 1.00(3)
C110 H1102 1.00(3)
C110 H1103 .98(3)
C111 C112 1.520(3)
C111 C118 1.483(3)
C112 C113 1.539(4)
C112 H1121 1.02(2)
C112 H1122 1.00(3)
C113 C119 1.505(3)
C113 H1131 1.00(2)
C113 H1132 .98(3)
C114 C115 1.388(4)
C114 C119 1.379(4)
C114 H114 1.01(3)
C115 C116 1.381(4)
C115 H115 1.00(3)
C116 C117 1.402(3)
C116 H116 1.03(2)
C117 C118 1.399(3)
C117 C120 1.502(3)
C118 C119 1.401(3)
C120 H1201 1.02(3)
C120 H1202 1.00(2)
C120 H1203 1.00(3)
C201 C202 1.519(3)
C201 C208 1.482(3)
C201 C211 1.346(3)
C202 C203 1.538(4)
C202 H2021 1.02(2)
C202 H2022 1.02(2)
C203 C209 1.502(4)
C203 H2031 1.02(3)
C203 H2032 1.02(3)
C204 C205 1.384(4)
C204 C209 1.377(3)
C204 H204 1.01(3)
C205 C206 1.381(4)
C205 H205 1.00(3)
C206 C207 1.398(3)
C206 H206 .97(3)
C207 C208 1.402(3)
C207 C210 1.500(4)
C208 C209 1.409(3)
C210 H2101 .99(4)
C210 H2102 .99(3)
C210 H2103 .99(3)
C211 C212 1.516(3)
C211 C218 1.486(3)
C212 C213 1.544(3)
C212 H2121 1.00(2)
C212 H2122 1.01(2)
C213 C219 1.498(3)
C213 H2131 .95(2)
C213 H2132 1.02(2)
C214 C215 1.385(3)
C214 C219 1.385(3)
C214 H214 .99(2)
C215 C216 1.379(4)
C215 H215 1.05(2)
C216 C217 1.395(3)
C216 H216 .99(2)
C217 C218 1.400(3)
C217 C220 1.501(3)
C218 C219 1.404(3)
C220 H2201 1.00(3)
C220 H2202 1.03(3)
C220 H2203 1.00(3)

loop_
_geom_torsion_atom_site_label_1
_geom_torsion_atom_site_label_2
_geom_torsion_atom_site_label_3
_geom_torsion_atom_site_label_4
_geom_torsion
C108 C101 C102 C103 -31.7(2)
C108 C101 C102 H1021 -153.0(10)
C108 C101 C102 H1022 84.0(10)
C111 C101 C102 C103 135.4(2)
C111 C101 C102 H1021 14.0(10)
C111 C101 C102 H1022 -109.0(10)
C102 C101 C108 C107 -152.6(2)
C102 C101 C108 C109 21.6(2)
C111 C101 C108 C107 40.9(3)
C111 C101 C108 C109 -144.9(2)
C102 C101 C111 C112 -151.1(2)
C102 C101 C111 C118 10.1(3)
C108 C101 C111 C112 12.9(3)
C108 C101 C111 C118 174.1(2)
C101 C102 C103 C109 29.7(2)
C101 C102 C103 H1031 -87(2)
C101 C102 C103 H1032 152.0(10)
H1021 C102 C103 C109 149.0(10)
H1021 C102 C103 H1031 32(2)
H1021 C102 C103 H1032 -89(2)
H1022 C102 C103 C109 -88.0(10)
H1022 C102 C103 H1031 155(2)
H1022 C102 C103 H1032 35(2)
C102 C103 C109 C104 159.7(2)
C102 C103 C109 C108 -17.8(2)
H1031 C103 C109 C104 -82(2)
H1031 C103 C109 C108 100(2)
H1032 C103 C109 C104 38.0(10)
H1032 C103 C109 C108 -139.0(10)
C109 C104 C105 C106 1.6(3)
C109 C104 C105 H105 176(2)
H104 C104 C105 C106 -177.0(10)
H104 C104 C105 H105 -2(2)
C105 C104 C109 C103 -175.3(2)
C105 C104 C109 C108 2.0(3)
H104 C104 C109 C103 3.0(10)
H104 C104 C109 C108 -179.0(10)
C104 C105 C106 C107 -2.4(4)
C104 C105 C106 H106 174.0(10)
H105 C105 C106 C107 -177(2)
H105 C105 C106 H106 0(2)
C105 C106 C107 C108 -.5(3)
C105 C106 C107 C110 174.6(2)
H106 C106 C107 C108 -177.0(10)
H106 C106 C107 C110 -2.0(10)
C106 C107 C108 C101 177.7(2)
C106 C107 C108 C109 4.0(3)
C110 C107 C108 C101 2.8(4)
C110 C107 C108 C109 -170.8(2)
C106 C107 C110 H1101 86(2)
C106 C107 C110 H1102 -35(2)
C106 C107 C110 H1103 -154(2)
C108 C107 C110 H1101 -99(2)
C108 C107 C110 H1102 140(2)
C108 C107 C110 H1103 21(2)
C101 C108 C109 C103 -2.1(2)
C101 C108 C109 C104 -179.9(2)
C107 C108 C109 C103 172.9(2)
C107 C108 C109 C104 -4.9(3)
C101 C111 C112 C113 133.4(2)
C101 C111 C112 H1121 11.0(10)
C101 C111 C112 H1122 -112(2)
C118 C111 C112 C113 -31.2(2)
C118 C111 C112 H1121 -153.0(10)
C118 C111 C112 H1122 84(2)
C101 C111 C118 C117 40.5(3)
C101 C111 C118 C119 -142.8(2)
C112 C111 C118 C117 -155.2(2)
C112 C111 C118 C119 21.4(2)
C111 C112 C113 C119 29.2(2)
C111 C112 C113 H1131 -87.0(10)
C111 C112 C113 H1132 151(2)
H1121 C112 C113 C119 151.0(10)
H1121 C112 C113 H1131 34(2)
H1121 C112 C113 H1132 -88(2)
H1122 C112 C113 C119 -88.0(10)
H1122 C112 C113 H1131 155(2)
H1122 C112 C113 H1132 33(2)
C112 C113 C119 C114 163.6(2)
C112 C113 C119 C118 -17.5(3)
H1131 C113 C119 C114 -80.0(10)
H1131 C113 C119 C118 99.0(10)
H1132 C113 C119 C114 42.0(10)
H1132 C113 C119 C118 -139.0(10)
C119 C114 C115 C116 1.8(4)
C119 C114 C115 H115 177(2)
H114 C114 C115 C116 -175(2)
H114 C114 C115 H115 0(2)
C115 C114 C119 C113 -179.0(2)
C115 C114 C119 C118 2.3(3)
H114 C114 C119 C113 -2(2)
H114 C114 C119 C118 180(2)
C114 C115 C116 C117 -2.2(4)
C114 C115 C116 H116 174.0(10)
H115 C115 C116 C117 -178(2)
H115 C115 C116 H116 -2(2)
C115 C116 C117 C118 -1.6(3)
C115 C116 C117 C120 173.7(2)
H116 C116 C117 C118 -178.0(10)
H116 C116 C117 C120 -2.0(10)
C116 C117 C118 C111 -178.0(2)
C116 C117 C118 C119 5.7(3)
C120 C117 C118 C111 6.9(3)
C120 C117 C118 C119 -169.5(2)
C116 C117 C120 H1201 92(2)
C116 C117 C120 H1202 -31(2)
C116 C117 C120 H1203 -150.0(10)
C118 C117 C120 H1201 -93(2)
C118 C117 C120 H1202 144.0(10)
C118 C117 C120 H1203 25(2)
C111 C118 C119 C113 -2.2(2)
C111 C118 C119 C114 176.8(2)
C117 C118 C119 C113 174.9(2)
C117 C118 C119 C114 -6.2(3)
C208 C201 C202 C203 -30.7(2)
C208 C201 C202 H2021 -153.0(10)
C208 C201 C202 H2022 87.0(10)
C211 C201 C202 C203 135.9(2)
C211 C201 C202 H2021 13.0(10)
C211 C201 C202 H2022 -106.0(10)
C202 C201 C208 C207 -153.6(2)
C202 C201 C208 C209 20.7(2)
C211 C201 C208 C207 40.4(4)
C211 C201 C208 C209 -145.3(2)
C202 C201 C211 C212 -152.6(2)
C202 C201 C211 C218 10.5(3)
C208 C201 C211 C212 10.8(3)
C208 C201 C211 C218 174.0(2)
C201 C202 C203 C209 29.0(3)
C201 C202 C203 H2031 -87(2)
C201 C202 C203 H2032 150(2)
H2021 C202 C203 C209 151.0(10)
H2021 C202 C203 H2031 34(2)
H2021 C202 C203 H2032 -88(2)
H2022 C202 C203 C209 -91.0(10)
H2022 C202 C203 H2031 153(2)
H2022 C202 C203 H2032 31(2)
C202 C203 C209 C204 160.8(2)
C202 C203 C209 C208 -17.6(3)
H2031 C203 C209 C204 -83(2)
H2031 C203 C209 C208 98(2)
H2032 C203 C209 C204 42(2)
H2032 C203 C209 C208 -136(2)
C209 C204 C205 C206 1.0(4)
C209 C204 C205 H205 178(2)
H204 C204 C205 C206 -178(2)
H204 C204 C205 H205 -2(2)
C205 C204 C209 C203 -176.0(2)
C205 C204 C209 C208 2.2(4)
H204 C204 C209 C203 3(2)
H204 C204 C209 C208 -179(2)
C204 C205 C206 C207 -1.3(4)
C204 C205 C206 H206 175(2)
H205 C205 C206 C207 -178(2)
H205 C205 C206 H206 -2(2)
C205 C206 C207 C208 -1.5(4)
C205 C206 C207 C210 174.0(3)
H206 C206 C207 C208 -178(2)
H206 C206 C207 C210 -2(2)
C206 C207 C208 C201 178.3(2)
C206 C207 C208 C209 4.5(3)
C210 C207 C208 C201 3.0(4)
C210 C207 C208 C209 -170.7(2)
C206 C207 C210 H2101 89(2)
C206 C207 C210 H2102 -29(2)
C206 C207 C210 H2103 -152(2)
C208 C207 C210 H2101 -95(2)
C208 C207 C210 H2102 146(2)
C208 C207 C210 H2103 23(2)
C201 C208 C209 C203 -1.7(2)
C201 C208 C209 C204 179.9(2)
C207 C208 C209 C203 173.4(2)
C207 C208 C209 C204 -5.0(3)
C201 C211 C212 C213 137.5(2)
C201 C211 C212 H2121 15.0(10)
C201 C211 C212 H2122 -105.0(10)
C218 C211 C212 C213 -28.5(2)
C218 C211 C212 H2121 -151.0(10)
C218 C211 C212 H2122 89.0(10)
C201 C211 C218 C217 38.4(4)
C201 C211 C218 C219 -145.5(2)
C212 C211 C218 C217 -155.7(2)
C212 C211 C218 C219 20.4(2)
C211 C212 C213 C219 26.0(2)
C211 C212 C213 H2131 -94(2)
C211 C212 C213 H2132 146.0(10)
H2121 C212 C213 C219 148.0(10)
H2121 C212 C213 H2131 28(2)
H2121 C212 C213 H2132 -92(2)
H2122 C212 C213 C219 -94.0(10)
H2122 C212 C213 H2131 147(2)
H2122 C212 C213 H2132 26(2)
C212 C213 C219 C214 164.0(2)
C212 C213 C219 C218 -14.7(3)
H2131 C213 C219 C214 -78(2)
H2131 C213 C219 C218 104(2)
H2132 C213 C219 C214 44.0(10)
H2132 C213 C219 C218 -134.0(10)
C219 C214 C215 C216 1.9(4)
C219 C214 C215 H215 179(2)
H214 C214 C215 C216 -176(2)
H214 C214 C215 H215 0(2)
C215 C214 C219 C213 -176.6(2)
C215 C214 C219 C218 1.9(4)
H214 C214 C219 C213 2(2)
H214 C214 C219 C218 -180(2)
C214 C215 C216 C217 -2.4(4)
C214 C215 C216 H216 176(2)
H215 C215 C216 C217 -179(2)
H215 C215 C216 H216 0(2)
C215 C216 C217 C218 -1.1(3)
C215 C216 C217 C220 172.3(2)
H216 C216 C217 C218 -179(2)
H216 C216 C217 C220 -6(2)
C216 C217 C218 C211 -179.4(2)
C216 C217 C218 C219 4.9(3)
C220 C217 C218 C211 7.5(4)
C220 C217 C218 C219 -168.1(2)
C216 C217 C220 H2201 86(2)
C216 C217 C220 H2202 -32(2)
C216 C217 C220 H2203 -155(2)
C218 C217 C220 H2201 -101(2)
C218 C217 C220 H2202 141(2)
C218 C217 C220 H2203 18(2)
C211 C218 C219 C213 -3.3(2)
C211 C218 C219 C214 178.0(2)
C217 C218 C219 C213 173.3(2)
C217 C218 C219 C214 -5.4(3)
